data_8101356
loop_
_publ_author_name
'Kaltia, Seppo'
'Matikainen, Jorma'
'Hase, Tapio'
'Mutikainen, Ilpo'

_publ_section_title
;
Crystal structure of 5-(1-pentyl)-2,3,3a\a,4,5,7a\a-hexahydroindene-
4\a-carboxanilide, C~21~H~29~NO
;
_journal_issue 4
_journal_name_full 'Zeitschrift f\"ur Kristallographie - New Crystal Structures'
_journal_page_first 585
_journal_page_last 586
_journal_volume 215
_journal_year 2000
_chemical_formula_sum 'C21 H29 N O'
_chemical_formula_weight 311.45
_chemical_melting_point 342(1)
_space_group_IT_number 61
_symmetry_cell_setting orthorhombic
_symmetry_space_group_name_Hall '-P 2ac 2ab'
_symmetry_space_group_name_H-M 'P b c a'
_cell_angle_alpha 90.00
_cell_angle_beta 90.00
_cell_angle_gamma 90.00
_cell_formula_units_Z 8
_cell_length_a 16.775(3)
_cell_length_b 9.539(2)
_cell_length_c 23.524(5)
_cell_measurement_temperature 293(2)
_cell_volume 3764.2(13)
_diffrn_ambient_temperature 293(2)
_exptl_crystal_density_diffrn 1.099
_refine_ls_R_factor_obs 0.0915
_refine_ls_wR_factor_obs 0.2029
_cod_depositor_comments
;
The following automatic conversions were performed:
'_symmetry_cell_setting' value 'Orthorhombic' changed to 'orthorhombic'
according to '/home/saulius/struct/CIF-dictionaries/cif_core.dic'
dictionary named 'cif_core.dic' version 2.4.1 from 2010-06-29.

Automatic conversion script
Id: cif_fix_enum 1527 2010-12-29 10:47:43Z saulius 
;
_cod_database_code 8101356

loop_
_symmetry_equiv_pos_as_xyz
'x, y, z'
'-x+1/2, -y, z+1/2'
'-x, y+1/2, -z+1/2'
'x+1/2, -y+1/2, -z'
'-x, -y, -z'
'x-1/2, y, -z-1/2'
'x, -y-1/2, z-1/2'
'-x-1/2, y-1/2, z'

loop_
_atom_site_aniso_label
_atom_site_aniso_U_11
_atom_site_aniso_U_22
_atom_site_aniso_U_33
_atom_site_aniso_U_23
_atom_site_aniso_U_13
_atom_site_aniso_U_12
C1 0.088(8) 0.083(8) 0.096(8) 0.009(7) 0.005(7) -0.002(7)
C2 0.155(14) 0.144(12) 0.087(10) 0.003(9) -0.011(9) -0.058(11)
C3 0.083(7) 0.102(9) 0.049(6) -0.002(6) -0.014(6) 0.012(7)
C3A 0.077(7) 0.054(6) 0.051(6) 0.006(5) 0.003(5) 0.007(5)
C4 0.076(7) 0.039(5) 0.037(5) -0.007(4) 0.001(5) 0.005(5)
C5 0.073(6) 0.063(6) 0.035(5) -0.008(5) -0.002(5) 0.002(6)
C6 0.093(8) 0.115(9) 0.033(5) -0.001(6) 0.000(6) 0.004(8)
C7 0.079(8) 0.164(13) 0.053(7) 0.002(7) 0.011(6) 0.006(9)
C7A 0.068(7) 0.082(8) 0.064(7) 0.006(6) 0.009(6) 0.008(6)
C1' 0.063(6) 0.054(6) 0.041(5) -0.010(5) -0.004(5) 0.003(5)
O1 0.101(5) 0.047(3) 0.051(4) 0.000(3) 0.000(3) 0.000(4)
N2' 0.074(5) 0.034(4) 0.037(4) -0.001(3) 0.001(4) 0.002(4)
C3' 0.097(3) 0.067(3) 0.053(2) 0.007(2) 0.013(2) 0.000(3)
C4' 0.097(3) 0.067(3) 0.053(2) 0.007(2) 0.013(2) 0.000(3)
C5' 0.097(3) 0.067(3) 0.053(2) 0.007(2) 0.013(2) 0.000(3)
C6' 0.097(3) 0.067(3) 0.053(2) 0.007(2) 0.013(2) 0.000(3)
C7' 0.097(3) 0.067(3) 0.053(2) 0.007(2) 0.013(2) 0.000(3)
C8' 0.097(3) 0.067(3) 0.053(2) 0.007(2) 0.013(2) 0.000(3)
C1'' 0.061(6) 0.066(6) 0.056(6) -0.001(5) 0.003(5) 0.005(6)
C2'' 0.088(8) 0.074(7) 0.054(6) 0.002(5) -0.015(6) -0.012(6)
C3'' 0.074(8) 0.114(9) 0.056(6) -0.012(6) -0.005(5) 0.002(7)
C4'' 0.071(7) 0.102(9) 0.105(9) -0.020(8) -0.018(7) 0.014(7)
C5'' 0.088(9) 0.112(10) 0.129(11) -0.007(9) -0.022(8) 0.008(8)

loop_
_atom_site_label
_atom_site_type_symbol
_atom_site_fract_x
_atom_site_fract_y
_atom_site_fract_z
_atom_site_U_iso_or_equiv
_atom_site_thermal_displace_type
_atom_site_occupancy
_atom_site_calc_flag
_atom_site_refinement_flags
_atom_site_disorder_group
C1 C 0.0424(7) 0.0260(11) 0.8225(5) 0.089(3) Uani 1 d . .
H1B H 0.0780(7) -0.0536(11) 0.8266(5) 0.133 Uiso 1 calc R .
H1A H -0.0060(7) 0.0080(11) 0.8438(5) 0.133 Uiso 1 calc R .
C2 C 0.0240(8) 0.0545(15) 0.7600(5) 0.129(5) Uani 1 d . .
H2B H 0.0258(8) -0.0318(15) 0.7382(5) 0.193 Uiso 1 calc R .
H2A H -0.0286(8) 0.0957(15) 0.7559(5) 0.193 Uiso 1 calc R .
C3 C 0.0870(6) 0.1550(11) 0.7396(4) 0.078(3) Uani 1 d . .
H3B H 0.0625(6) 0.2341(11) 0.7204(4) 0.117 Uiso 1 calc R .
H3A H 0.1225(6) 0.1085(11) 0.7130(4) 0.117 Uiso 1 calc R .
C3A C 0.1344(5) 0.2060(9) 0.7924(4) 0.061(3) Uani 1 d . .
H3AA H 0.1387(5) 0.3084(9) 0.7915(4) 0.091 Uiso 1 calc R .
C4 C 0.2179(5) 0.1415(8) 0.7968(3) 0.051(2) Uani 1 d . .
H4A H 0.2126(5) 0.0392(8) 0.7972(3) 0.076 Uiso 1 calc R .
C5 C 0.2599(5) 0.1875(10) 0.8519(3) 0.057(2) Uani 1 d . .
H5A H 0.2709(5) 0.2881(10) 0.8489(3) 0.085 Uiso 1 calc R .
C6 C 0.2050(7) 0.1665(12) 0.9013(4) 0.080(3) Uani 1 d . .
H6A H 0.2274(7) 0.1642(12) 0.9374(4) 0.120 Uiso 1 d R .
C7 C 0.1275(7) 0.1511(14) 0.8973(4) 0.099(4) Uani 1 d . .
H7A H 0.0989(7) 0.1324(14) 0.9303(4) 0.148 Uiso 1 calc R .
C7A C 0.0828(6) 0.1617(11) 0.8428(4) 0.071(3) Uani 1 d . .
H7AA H 0.0411(6) 0.2327(11) 0.8477(4) 0.107 Uiso 1 calc R .
C1' C 0.2651(5) 0.1832(10) 0.7446(3) 0.053(2) Uani 1 d . .
O1 O 0.2853(4) 0.3054(7) 0.7360(2) 0.066(2) Uani 1 d . .
N2' N 0.2830(4) 0.0775(7) 0.7090(2) 0.048(2) Uani 1 d . .
H2' H 0.2725(10) -0.0143(79) 0.7227(12) 0.072 Uiso 1 calc R .
C3' C 0.3159(6) 0.0865(11) 0.6533(4) 0.0722(13) Uani 1 d . .
C4' C 0.3025(6) -0.0262(10) 0.6180(4) 0.0722(13) Uani 1 d . .
H4' H 0.2748(6) -0.1045(10) 0.6309(4) 0.108 Uiso 1 calc R .
C5' C 0.3315(6) -0.0203(10) 0.5623(4) 0.0722(13) Uani 1 d . .
H5' H 0.3212(6) -0.0942(10) 0.5376(4) 0.108 Uiso 1 calc R .
C6' C 0.3741(6) 0.0903(10) 0.5439(4) 0.0722(13) Uani 1 d . .
H6' H 0.3933(6) 0.0917(10) 0.5068(4) 0.108 Uiso 1 calc R .
C7' C 0.3890(6) 0.2002(10) 0.5794(4) 0.0722(13) Uani 1 d . .
H7' H 0.4186(6) 0.2765(10) 0.5667(4) 0.108 Uiso 1 calc R .
C8' C 0.3600(5) 0.1978(11) 0.6344(4) 0.0722(13) Uani 1 d . .
H8' H 0.3705(5) 0.2724(11) 0.6587(4) 0.108 Uiso 1 calc R .
C1'' C 0.3413(5) 0.1105(9) 0.8594(4) 0.061(3) Uani 1 d . .
H1AA H 0.3309(5) 0.0125(9) 0.8676(4) 0.092 Uiso 1 calc R .
H1AB H 0.3701(5) 0.1148(9) 0.8237(4) 0.092 Uiso 1 calc R .
C2'' C 0.3941(6) 0.1696(10) 0.9061(4) 0.072(3) Uani 1 d . .
H2AB H 0.3996(6) 0.2699(10) 0.9007(4) 0.108 Uiso 1 calc R .
H2AA H 0.3687(6) 0.1542(10) 0.9426(4) 0.108 Uiso 1 calc R .
C3'' C 0.4763(6) 0.1032(12) 0.9068(4) 0.081(3) Uani 1 d . .
H3AB H 0.4709(6) 0.0039(12) 0.9148(4) 0.122 Uiso 1 calc R .
H3AC H 0.5000(6) 0.1125(12) 0.8693(4) 0.122 Uiso 1 calc R .
C4'' C 0.5314(6) 0.1679(12) 0.9501(5) 0.093(4) Uani 1 d . .
H4AB H 0.5349(6) 0.2680(12) 0.9432(5) 0.139 Uiso 1 calc R .
H4AA H 0.5091(6) 0.1545(12) 0.9878(5) 0.139 Uiso 1 calc R .
C5'' C 0.6134(7) 0.1062(12) 0.9484(5) 0.110(4) Uani 1 d . .
H5BB H 0.6099(7) 0.0059(12) 0.9503(35) 0.164 Uiso 1 calc R .
H5AB H 0.6438(17) 0.1403(68) 0.9801(20) 0.164 Uiso 1 calc R .
H5AA H 0.6392(19) 0.1329(71) 0.9136(17) 0.164 Uiso 1 calc R .

loop_
_geom_bond_atom_site_label_1
_geom_bond_atom_site_label_2
_geom_bond_distance
_geom_bond_site_symmetry_2
_geom_bond_publ_flag
C1 C2 1.529(14) . ?
C1 C7A 1.536(13) . ?
C1 H1B 0.97 . ?
C1 H1A 0.97 . ?
C2 C3 1.506(14) . ?
C2 H2B 0.97 . ?
C2 H2A 0.97 . ?
C3 C3A 1.553(12) . ?
C3 H3B 0.97 . ?
C3 H3A 0.97 . ?
C3A C7A 1.528(11) . ?
C3A C4 1.533(11) . ?
C3A H3AA 0.98 . ?
C4 C1' 1.513(11) . ?
C4 C5 1.540(10) . ?
C4 H4A 0.98 . ?
C5 C6 1.496(11) . ?
C5 C1'' 1.560(11) . ?
C5 H5A 0.98 . ?
C6 C7 1.311(13) . ?
C6 H6A 0.93 . ?
C7 C7A 1.489(13) . ?
C7 H7A 0.93 . ?
C7A H7AA 0.98 . ?
C1' O1 1.231(9) . ?
C1' N2' 1.345(9) . ?
N2' C3' 1.424(10) . ?
N2' H2' 0.95(8) . ?
C3' C8' 1.368(12) . ?
C3' C4' 1.377(12) . ?
C4' C5' 1.399(12) . ?
C4' H4' 0.93 . ?
C5' C6' 1.346(11) . ?
C5' H5' 0.93 . ?
C6' C7' 1.365(12) . ?
C6' H6' 0.93 . ?
C7' C8' 1.382(12) . ?
C7' H7' 0.93 . ?
C8' H8' 0.93 . ?
C1'' C2'' 1.520(11) . ?
C1'' H1AA 0.97 . ?
C1'' H1AB 0.97 . ?
C2'' C3'' 1.517(12) . ?
C2'' H2AB 0.97 . ?
C2'' H2AA 0.97 . ?
C3'' C4'' 1.509(12) . ?
C3'' H3AB 0.97 . ?
C3'' H3AC 0.97 . ?
C4'' C5'' 1.497(12) . ?
C4'' H4AB 0.97 . ?
C4'' H4AA 0.97 . ?
C5'' H5BB 0.96 . ?
C5'' H5AB 0.96 . ?
C5'' H5AA 0.96 . ?
